data_2011602
loop_
_publ_author_name
'Cortes-Figueroa, Jose E.'
'Leon-Velazquez, Madeline S.'
'Ramos, Johanna'
'Jasinski, Jerry P.'
'Keene, David A.'
'Zubkowski, Jeffrey D.'
'Valente, Edward J.'

_publ_section_title
;
 <i>cis</i>-Tetracarbonylbis(tricyclohexylphosphine)molybdenum(0) and
 pentacarbonyl(tricyclohexylphosphine)molybdenum(0)
;
_journal_issue 12
_journal_name_full 'Acta Crystallographica Section C'
_journal_page_first 1435
_journal_page_last 1437
_journal_paper_doi 10.1107/S0108270100013111
_journal_volume 56
_journal_year 2000
_chemical_formula_iupac '[Mo (C18 H33 P) (C O)5]'
_chemical_formula_moiety 'C23 H33 Mo O5 P'
_chemical_formula_sum 'C23 H33 Mo O5 P'
_chemical_formula_weight 516.40
_chemical_name_systematic
;
pentacarbonyl(tricyclohexylphosphine)molybdenum(0)
;
_space_group_IT_number 14
_symmetry_cell_setting monoclinic
_symmetry_space_group_name_Hall '-P 2yn'
_symmetry_space_group_name_H-M 'P 1 21/n 1'
_cell_angle_alpha 90.00
_cell_angle_beta 92.15(2)
_cell_angle_gamma 90.00
_cell_formula_units_Z 4
_cell_length_a 11.785(3)
_cell_length_b 16.760(7)
_cell_length_c 12.779(4)
_cell_measurement_reflns_used 42
_cell_measurement_temperature 293(2)
_cell_measurement_theta_max 16
_cell_measurement_theta_min 12
_cell_volume 2522.3(15)
_computing_cell_refinement 'P3/PC Diffractometer Program'
_computing_data_collection 'P3/PC Diffractometer Program (Siemens, 1989)'
_computing_data_reduction 'XDISK (Siemens, 1989)'
_computing_molecular_graphics 'XP (Siemens, 1994)'
_computing_publication_material SHELXL97
_computing_structure_refinement 'SHELXL97 (Sheldrick, 1997)'
_computing_structure_solution 'SHELXS93 (Sheldrick, 1993)'
_diffrn_ambient_temperature 293(2)
_diffrn_detector_area_resol_mean 'not applicable'
_diffrn_measured_fraction_theta_full .963
_diffrn_measured_fraction_theta_max .963
_diffrn_measurement_device_type 'Siemens P3'
_diffrn_measurement_method '\w scans'
_diffrn_radiation_monochromator graphite
_diffrn_radiation_source 'normal-focus sealed tube'
_diffrn_radiation_type MoK\a
_diffrn_radiation_wavelength .71073
_diffrn_reflns_av_R_equivalents .089
_diffrn_reflns_av_sigmaI/netI .104
_diffrn_reflns_limit_h_max 14
_diffrn_reflns_limit_h_min 0
_diffrn_reflns_limit_k_max 19
_diffrn_reflns_limit_k_min 0
_diffrn_reflns_limit_l_max 15
_diffrn_reflns_limit_l_min -15
_diffrn_reflns_number 4655
_diffrn_reflns_theta_full 25.01
_diffrn_reflns_theta_max 25.01
_diffrn_reflns_theta_min 2.00
_diffrn_standards_decay_% 3.2(4)
_diffrn_standards_interval_count 197
_diffrn_standards_interval_time 180
_diffrn_standards_number 3
_exptl_absorpt_coefficient_mu .612
_exptl_absorpt_correction_type none
_exptl_crystal_colour colorless
_exptl_crystal_density_diffrn 1.360
_exptl_crystal_density_meas ?
_exptl_crystal_density_method 'not measured'
_exptl_crystal_description rod
_exptl_crystal_F_000 1072
_exptl_crystal_size_max .40
_exptl_crystal_size_mid .20
_exptl_crystal_size_min .18
_refine_diff_density_max .77
_refine_diff_density_min -.52
_refine_ls_extinction_method none
_refine_ls_goodness_of_fit_ref .901
_refine_ls_hydrogen_treatment constr
_refine_ls_matrix_type full
_refine_ls_number_parameters 308
_refine_ls_number_reflns 4435
_refine_ls_number_restraints 78
_refine_ls_restrained_S_all .901
_refine_ls_R_factor_all .074
_refine_ls_R_factor_gt .045
_refine_ls_shift/su_max <0.001
_refine_ls_shift/su_mean .000
_refine_ls_structure_factor_coef Fsqd
_refine_ls_weighting_details 'w = 1/[\s^2^(Fo^2^)+(0.0499P)^2^] where P=(Fo^2^+2Fc^2^)/3'
_refine_ls_weighting_scheme calc
_refine_ls_wR_factor_ref .091
_reflns_number_gt 2498
_reflns_number_total 4435
_reflns_threshold_expression I>2\s(I)
_cod_data_source_file fr1291.cif
_cod_data_source_block II
_cod_depositor_comments
;
The following automatic conversions were performed:
'_symmetry_cell_setting' value 'Monoclinic' changed to 'monoclinic'
according to '/home/saulius/struct/CIF-dictionaries/cif_core.dic'
dictionary named 'cif_core.dic' version 2.4.1 from 2010-06-29.

Automatic conversion script
Id: cif_fix_enum 1527 2010-12-29 10:47:43Z saulius 

The following automatic conversions were performed:

'_symmetry_cell_setting' value 'Monoclinic' changed to 'monoclinic'
according to /home/saulius/struct/CIF-dictionaries/cif_core.dic
dictionary named 'cif_core.dic' version 2.4.1 from 2010-06-29.

Automatic conversion script
Id: cif_fix_values 1715 2011-07-08 13:25:40Z adriana 

The following automatic conversions were performed:

'_exptl_crystal_density_meas' value 'not measured' was changed to '?'
- the value is perceived as not measured.

Automatic conversion script
Id: cif_fix_values 3008 2015-01-20 13:52:24Z robertas 

The following automatic conversions were performed:

'_refine_ls_weighting_scheme' value 'calc w =
1/[\s^2^(Fo^2^)+(0.0499P)^2^] where P=(Fo^2^+2Fc^2^)/3' was changed
to 'calc'. New tag '_refine_ls_weighting_details' was created. The
value of the new tag was set to 'w = 1/[\s^2^(Fo^2^)+(0.0499P)^2^]
where P=(Fo^2^+2Fc^2^)/3'.

Automatic conversion script
Id: cif_fix_values 3143 2015-03-26 13:38:13Z robertas 
;
_cod_original_cell_volume 2522.3(14)
_cod_original_sg_symbol_H-M 'P 21/n'
_cod_database_code 2011602
_cod_database_fobs_code 2011602

loop_
_symmetry_equiv_pos_as_xyz
'x, y, z'
'-x+1/2, y+1/2, -z+1/2'
'-x, -y, -z'
'x-1/2, -y-1/2, z-1/2'

loop_
_atom_site_label
_atom_site_fract_x
_atom_site_fract_y
_atom_site_fract_z
_atom_site_U_iso_or_equiv
_atom_site_adp_type
_atom_site_calc_flag
_atom_site_refinement_flags
_atom_site_occupancy
_atom_site_disorder_assembly
_atom_site_disorder_group
_atom_site_type_symbol
Mo .12595(4) .80324(3) .93431(3) .04578(15) Uani d . 1 . . Mo
P .13190(10) .84953(7) .74092(9) .0380(3) Uani d . 1 . . P
O1 .3066(4) .9354(3) 1.0056(3) .0901(14) Uani d . 1 . . O
O2 -.0694(4) .6776(3) .8803(4) .1133(18) Uani d . 1 . . O
O3 -.0706(4) .9186(3) 1.0032(3) .0866(14) Uani d . 1 . . O
O4 .3236(3) .6769(2) .9129(3) .0861(14) Uani d . 1 . . O
O5 .1302(5) .7478(3) 1.1679(3) .1119(17) Uani d . 1 . . O
C1 .2418(5) .8890(3) .9781(4) .0627(16) Uani d . 1 . . C
C2 .0032(5) .7212(3) .8975(5) .0730(18) Uani d . 1 . . C
C3 .0018(5) .8786(4) .9732(4) .0642(17) Uani d . 1 . . C
C4 .2511(5) .7228(3) .9147(4) .0572(16) Uani d . 1 . . C
C5 .1272(5) .7669(3) 1.0811(5) .0700(17) Uani d . 1 . . C
C11 .1080(12) .7660(8) .6442(10) .041(4) Uani d PDU .638(13) A 1 C
H11A .0329 .7432 .6557 .049 Uiso calc PR .638(13) A 1 H
C12 .1970(10) .6981(5) .6598(6) .053(3) Uani d PDU .638(13) A 1 C
H12A .2055 .6837 .7332 .063 Uiso calc PR .638(13) A 1 H
H12B .2703 .7149 .6355 .063 Uiso calc PR .638(13) A 1 H
C13 .1499(6) .6254(3) .5931(4) .087(2) Uani d DU 1 . . C
H13A .1941 .5777 .6084 .105 Uiso calc PR .638(13) A 1 H
H13B .0712 .6150 .6080 .105 Uiso calc PR .638(13) A 1 H
H13A' .2322 .6286 .5971 .105 Uiso calc PR .362(13) A 2 H
H13B' .1275 .5719 .6123 .105 Uiso calc PR .362(13) A 2 H
C14 .1613(14) .6509(10) .4757(9) .075(5) Uani d PDU .638(13) A 1 C
H14A .2371 .6704 .4632 .090 Uiso calc PR .638(13) A 1 H
H14B .1442 .6066 .4287 .090 Uiso calc PR .638(13) A 1 H
C15 .0737(12) .7169(6) .4619(8) .060(3) Uani d PDU .638(13) A 1 C
H15A .0006 .6983 .4843 .072 Uiso calc PR .638(13) A 1 H
H15B .0657 .7316 .3885 .072 Uiso calc PR .638(13) A 1 H
C16 .1116(5) .7903(3) .5275(3) .0593(15) Uani d DU 1 . . C
H16A .0609 .8349 .5131 .071 Uiso calc PR .638(13) A 1 H
H16B .1880 .8061 .5105 .071 Uiso calc PR .638(13) A 1 H
H16A' .0295 .7938 .5223 .071 Uiso calc PR .362(13) A 2 H
H16B' .1422 .8420 .5091 .071 Uiso calc PR .362(13) A 2 H
C11A .1493(19) .7700(15) .6414(15) .032(6) Uani d PD .362(13) A 2 C
H11A' .2312 .7604 .6399 .038 Uiso calc PR .362(13) A 2 H
C12A .097(2) .6890(9) .6689(11) .082(8) Uani d PD .362(13) A 2 C
H12A' .0146 .6908 .6582 .099 Uiso calc PR .362(13) A 2 H
H12B' .1144 .6755 .7415 .099 Uiso calc PR .362(13) A 2 H
C14A .104(2) .6457(15) .4812(17) .072(9) Uani d PD .362(13) A 2 C
H14A' .1276 .6051 .4323 .087 Uiso calc PR .362(13) A 2 H
H14B' .0218 .6475 .4794 .087 Uiso calc PR .362(13) A 2 H
C15A .152(2) .7275(9) .4500(13) .073(7) Uani d PD .362(13) A 2 C
H15A' .2343 .7256 .4517 .088 Uiso calc PR .362(13) A 2 H
H15B' .1255 .7411 .3795 .088 Uiso calc PR .362(13) A 2 H
C21 .0165(4) .9174(3) .6952(4) .0418(12) Uani d . 1 . . C
H21A .0277 .9272 .6207 .050 Uiso calc R 1 . . H
C22 -.1015(4) .8805(3) .7029(4) .0578(15) Uani d . 1 . . C
H22A -.1050 .8311 .6635 .069 Uiso calc R 1 . . H
H22B -.1151 .8681 .7756 .069 Uiso calc R 1 . . H
C23 -.1931(5) .9370(4) .6609(5) .0768(18) Uani d . 1 . . C
H23A -.2670 .9132 .6704 .092 Uiso calc R 1 . . H
H23B -.1843 .9447 .5864 .092 Uiso calc R 1 . . H
C24 -.1876(5) 1.0174(4) .7156(5) .096(2) Uani d . 1 . . C
H24A -.2442 1.0529 .6840 .115 Uiso calc R 1 . . H
H24B -.2042 1.0108 .7889 .115 Uiso calc R 1 . . H
C25 -.0715(5) 1.0534(3) .7068(5) .0788(19) Uani d . 1 . . C
H25A -.0682 1.1034 .7450 .095 Uiso calc R 1 . . H
H25B -.0586 1.0649 .6338 .095 Uiso calc R 1 . . H
C26 .0218(4) .9984(3) .7494(4) .0546(14) Uani d . 1 . . C
H26A .0138 .9912 .8241 .066 Uiso calc R 1 . . H
H26B .0952 1.0228 .7388 .066 Uiso calc R 1 . . H
C31 .2607(4) .9091(3) .7170(3) .0392(12) Uani d . 1 . . C
H31A .2610 .9511 .7704 .047 Uiso calc R 1 . . H
C32 .3713(4) .8638(3) .7377(4) .0506(14) Uani d . 1 . . C
H32A .3808 .8245 .6830 .061 Uiso calc R 1 . . H
H32B .3684 .8359 .8040 .061 Uiso calc R 1 . . H
C33 .4732(4) .9214(3) .7409(4) .0588(15) Uani d . 1 . . C
H33A .4676 .9574 .7999 .071 Uiso calc R 1 . . H
H33B .5431 .8912 .7503 .071 Uiso calc R 1 . . H
C34 .4764(4) .9698(3) .6396(4) .0629(16) Uani d . 1 . . C
H34A .5382 1.0080 .6451 .075 Uiso calc R 1 . . H
H34B .4909 .9343 .5817 .075 Uiso calc R 1 . . H
C35 .3670(4) 1.0132(3) .6176(4) .0594(15) Uani d . 1 . . C
H35A .3707 1.0417 .5518 .071 Uiso calc R 1 . . H
H35B .3553 1.0520 .6726 .071 Uiso calc R 1 . . H
C36 .2672(4) .9541(3) .6120(4) .0562(15) Uani d . 1 . . C
H36A .2776 .9163 .5557 .067 Uiso calc R 1 . . H
H36B .1968 .9827 .5975 .067 Uiso calc R 1 . . H

loop_
_atom_site_aniso_label
_atom_site_aniso_U_11
_atom_site_aniso_U_22
_atom_site_aniso_U_33
_atom_site_aniso_U_12
_atom_site_aniso_U_13
_atom_site_aniso_U_23
Mo .0568(3) .0436(3) .0369(2) -.0042(3) .00034(18) .0040(3)
P .0389(8) .0402(7) .0345(7) .0026(6) -.0035(6) .0023(6)
O1 .101(4) .078(3) .090(3) -.029(3) -.016(3) -.009(3)
O2 .081(3) .074(4) .184(5) -.029(3) -.008(3) -.007(3)
O3 .079(3) .093(3) .088(3) .012(3) .017(3) -.017(3)
O4 .074(3) .072(3) .111(4) .012(2) -.008(3) .004(3)
O5 .195(5) .091(3) .049(3) .002(3) .007(3) .024(3)
C1 .083(5) .056(4) .049(3) .001(4) -.007(3) .012(3)
C2 .074(5) .048(4) .098(5) -.001(3) .010(4) .009(3)
C3 .072(4) .075(5) .047(3) -.018(4) .016(3) -.004(3)
C4 .059(4) .063(4) .049(3) -.010(3) -.006(3) -.004(3)
C5 .097(5) .055(4) .058(4) .006(3) .009(3) .007(3)
C11 .043(8) .034(6) .044(6) .006(6) -.011(5) -.002(4)
C12 .069(7) .046(5) .042(4) .012(6) -.018(4) -.003(5)
C13 .164(7) .044(4) .050(4) .011(4) -.023(4) -.008(3)
C14 .085(12) .086(11) .052(7) .008(9) -.027(7) -.029(7)
C15 .081(7) .056(7) .041(5) .006(5) -.019(5) -.010(4)
C16 .089(4) .052(3) .035(3) .009(3) -.020(3) -.001(3)
C11A .016(11) .052(13) .027(9) -.003(9) -.001(7) .012(7)
C12A .12(2) .081(15) .044(9) -.048(14) -.011(10) .018(10)
C14A .069(18) .068(17) .077(15) -.021(16) -.028(13) -.010(11)
C15A .083(17) .094(17) .044(10) -.009(13) .016(11) .040(10)
C21 .040(3) .041(3) .044(3) .011(3) -.004(2) .001(2)
C22 .034(3) .066(4) .073(4) .006(3) -.007(3) -.003(3)
C23 .044(4) .081(5) .104(5) .009(3) -.008(3) .003(4)
C24 .063(5) .112(6) .111(6) .036(5) -.001(4) .006(5)
C25 .082(5) .051(4) .103(5) .026(4) -.004(4) -.001(3)
C26 .056(4) .051(3) .056(3) .006(3) -.006(3) .003(3)
C31 .037(3) .044(3) .036(3) .001(2) -.001(2) .006(2)
C32 .039(3) .057(3) .056(3) .006(3) .006(2) .021(3)
C33 .038(3) .069(4) .070(4) .008(3) .004(3) .015(3)
C34 .047(4) .076(4) .066(4) -.004(3) .008(3) .019(3)
C35 .047(3) .064(4) .067(4) -.006(3) -.003(3) .026(3)
C36 .053(4) .069(4) .047(3) -.001(3) -.002(3) .016(3)

loop_
_atom_type_symbol
_atom_type_description
_atom_type_scat_dispersion_real
_atom_type_scat_dispersion_imag
_atom_type_scat_source
C C .0033 .0016 'International Tables Vol C Tables 4.2.6.8 and 6.1.1.4'
H H .0000 .0000 'International Tables Vol C Tables 4.2.6.8 and 6.1.1.4'
O O .0106 .0060 'International Tables Vol C Tables 4.2.6.8 and 6.1.1.4'
P P .1023 .0942 'International Tables Vol C Tables 4.2.6.8 and 6.1.1.4'
Mo Mo -1.6832 .6857 'International Tables Vol C Tables 4.2.6.8 and 6.1.1.4'

loop_
_geom_angle_atom_site_label_1
_geom_angle_atom_site_label_2
_geom_angle_atom_site_label_3
_geom_angle
_geom_angle_publ_flag
C5 Mo C3 86.5(2) yes
C5 Mo C4 86.1(2) yes
C3 Mo C4 172.6(2) yes
C5 Mo C2 89.5(2) yes
C3 Mo C2 87.9(2) yes
C4 Mo C2 92.1(2) yes
C5 Mo C1 88.6(2) yes
C3 Mo C1 88.6(2) yes
C4 Mo C1 91.1(2) yes
C2 Mo C1 176.2(2) yes
C5 Mo P 177.94(18) yes
C3 Mo P 95.38(16) yes
C4 Mo P 92.04(15) yes
C2 Mo P 91.50(18) yes
C1 Mo P 90.52(15) yes
C21 P C31 102.3(2) no
C21 P C11A 108.8(6) no
C31 P C11A 99.3(6) no
C21 P C11 99.2(4) no
C31 P C11 113.3(5) no
C11A P C11 15.2(8) no
C21 P Mo 116.05(16) no
C31 P Mo 111.74(14) no
C11A P Mo 116.4(4) no
C11 P Mo 113.2(3) no
O1 C1 Mo 177.7(5) no
O2 C2 Mo 176.2(5) no
O3 C3 Mo 174.4(5) no
O4 C4 Mo 174.0(5) no
O5 C5 Mo 177.8(5) no
C16 C11 C12 105.9(10) no
C16 C11 P 115.3(8) no
C12 C11 P 112.1(8) no
C11 C12 C13 105.9(9) no
C14A C13 C14 25.4(10) no
C16 C11 H11A 107.8 no
C12 C11 H11A 107.8 no
P C11 H11A 107.8 no
C11 C12 H12A 110.6 no
C13 C12 H12A 110.6 no
C11 C12 H12B 110.6 no
C13 C12 H12B 110.6 no
H12A C12 H12B 108.7 no
C14A C13 H13A 122.3 no
C14 C13 H13A 110.7 no
C12 C13 H13A 110.7 no
C12A C13 H13A 130.7 no
C14A C13 H13B 85.3 no
C14 C13 H13B 110.7 no
C12 C13 H13B 110.7 no
C12A C13 H13B 66.2 no
H13A C13 H13B 108.8 no
C14A C13 H13A' 110.4 no
C14 C13 H13A' 85.1 no
C12 C13 H13A' 66.3 no
C12A C13 H13A' 110.4 no
H13A C13 H13A' 60.5 no
H13B C13 H13A' 163.9 no
C14A C13 H13B' 110.4 no
C14 C13 H13B' 121.8 no
C12 C13 H13B' 132.2 no
C12A C13 H13B' 110.4 no
H13A C13 H13B' 48.3 no
H13B C13 H13B' 60.8 no
H13A C13 H13B' 108.6 no
C15 C14 H14A 111.1 no
C13 C14 H14A 111.1 no
C15 C14 H14B 111.1 no
C13 C14 H14B 111.1 no
H14A C14 H14B 109.1 no
C14 C15 H15A 109.8 no
C16 C15 H15A 109.8 no
C14 C15 H15B 109.8 no
C16 C15 H15B 109.8 no
H15A C15 H15B 108.2 no
C15A C16 H16A 127.6 no
C11A C16 H16A 120.1 no
C15 C16 H16A 110.3 no
C11 C16 H16A 110.3 no
C15A C16 H16B 74.3 no
C11A C16 H16B 92.0 no
C15 C16 H16B 110.3 no
C11 C16 H16B 110.3 no
H16A C16 H16B 108.5 no
C15A C16 H16A' 109.2 no
C11A C16 H16A' 109.2 no
C15 C16 H16A' 75.1 no
C11 C16 H16A' 91.1 no
H16A C16 H16A' 48.3 no
H16B C16 H16A' 154.2 no
C15A C16 H16B' 109.2 no
C11A C16 H16B' 109.2 no
C15 C16 H16B' 132.9 no
C11 C16 H16B' 119.6 no
H16A C16 H16B' 59.9 no
H16B C16 H16B' 49.3 no
H16A C16 H16B' 107.9 no
C12A C11A H11A' 105.4 no
C16 C11A H11A' 105.4 no
P C11A H11A' 105.4 no
C11A C12A H12A' 110.5 no
C13 C12A H12A' 110.5 no
C11A C12A H12B' 110.5 no
C13 C12A H12B' 110.5 no
H12A' C12A H12B' 108.7 no
C15A C14A H14A' 110.0 no
C13 C14A H14A' 110.0 no
C15A C14A H14B' 110.0 no
C13 C14A H14B' 110.0 no
H14A' C14A H14B' 108.4 no
C16 C15A H15A' 110.0 no
C14A C15A H15A' 110.0 no
C16 C15A H15B' 110.0 no
C14A C15A H15B' 110.0 no
H15A' C15A H15B' 108.3 no
C26 C21 H21A 106.7 no
C22 C21 H21A 106.7 no
P C21 H21A 106.7 no
C14A C13 C12 115.7(11) no
C14 C13 C12 105.4(8) no
C14A C13 C12A 106.5(15) no
C14 C13 C12A 116.8(9) no
C12 C13 C12A 44.7(7) no
C15 C14 C13 103.1(12) no
C14 C15 C16 109.6(10) no
C15A C16 C11A 111.9(14) no
C15A C16 C15 36.2(7) no
C11A C16 C15 113.8(11) no
C15A C16 C11 117.5(9) no
C11A C16 C11 18.4(10) no
C15 C16 C11 107.2(8) no
C12A C11A C16 107.8(16) no
C12A C11A P 114.9(12) no
C16 C11A P 116.9(14) no
C11A C12A C13 106.3(15) no
C15A C14A C13 108.4(17) no
C16 C15A C14A 108.6(17) no
C26 C21 C22 110.6(4) no
C26 C21 P 112.7(3) no
C22 C21 P 113.0(3) no
C23 C22 C21 111.2(4) no
C23 C22 H22A 109.4 no
C21 C22 H22A 109.4 no
C23 C22 H22B 109.4 no
C21 C22 H22B 109.4 no
H22A C22 H22B 108.0 no
C22 C23 H23A 109.2 no
C24 C23 H23A 109.2 no
C22 C23 H23B 109.2 no
C24 C23 H23B 109.2 no
H23A C23 H23B 107.9 no
C25 C24 H24A 109.6 no
C23 C24 H24A 109.6 no
C25 C24 H24B 109.6 no
C23 C24 H24B 109.6 no
H24A C24 H24B 108.1 no
C24 C25 H25A 109.2 no
C26 C25 H25A 109.2 no
C24 C25 H25B 109.2 no
C26 C25 H25B 109.2 no
H25A C25 H25B 107.9 no
C25 C26 H26A 109.4 no
C21 C26 H26A 109.4 no
C25 C26 H26B 109.4 no
C21 C26 H26B 109.4 no
H26A C26 H26B 108.0 no
C32 C31 H31A 104.8 no
C36 C31 H31A 104.8 no
P C31 H31A 104.8 no
C31 C32 H32A 109.5 no
C33 C32 H32A 109.5 no
C31 C32 H32B 109.5 no
C33 C32 H32B 109.5 no
H32A C32 H32B 108.1 no
C34 C33 H33A 109.5 no
C32 C33 H33A 109.5 no
C34 C33 H33B 109.5 no
C32 C33 H33B 109.5 no
H33A C33 H33B 108.1 no
C35 C34 H34A 109.3 no
C33 C34 H34A 109.3 no
C35 C34 H34B 109.3 no
C33 C34 H34B 109.3 no
H34A C34 H34B 108.0 no
C34 C35 H35A 109.6 no
C36 C35 H35A 109.6 no
C34 C35 H35B 109.6 no
C36 C35 H35B 109.6 no
H35A C35 H35B 108.1 no
C35 C36 H36A 109.7 no
C31 C36 H36A 109.7 no
C35 C36 H36B 109.7 no
C31 C36 H36B 109.7 no
H36A C36 H36B 108.2 no
C22 C23 C24 111.9(5) no
C25 C24 C23 110.1(5) no
C24 C25 C26 112.3(5) no
C25 C26 C21 111.1(4) no
C32 C31 C36 108.9(4) no
C32 C31 P 113.9(3) no
C36 C31 P 118.4(3) no
C31 C32 C33 110.7(4) no
C34 C33 C32 110.8(4) no
C35 C34 C33 111.6(4) no
C34 C35 C36 110.3(4) no
C35 C36 C31 109.7(4) no

loop_
_geom_bond_atom_site_label_1
_geom_bond_atom_site_label_2
_geom_bond_site_symmetry_2
_geom_bond_distance
_geom_bond_publ_flag
Mo C5 . 1.972(6) yes
Mo C3 . 2.009(7) yes
Mo C4 . 2.020(6) yes
Mo C2 . 2.038(7) yes
Mo C1 . 2.046(7) yes
Mo P . 2.5938(14) yes
P C21 . 1.851(4) no
P C31 . 1.851(4) no
P C11A . 1.86(3) no
P C11 . 1.882(16) no
O1 C1 . 1.136(6) yes
O2 C2 . 1.140(6) yes
O3 C3 . 1.163(6) yes
O4 C4 . 1.151(6) yes
O5 C5 . 1.154(6) no
C11 C16 . 1.548(12) no
C11 C12 . 1.555(13) no
C12 C13 . 1.576(9) no
C13 C14A . 1.548(17) no
C13 C14 . 1.570(12) no
C13 C12A . 1.587(16) no
C14 C15 . 1.520(13) no
C15 C16 . 1.546(9) no
C16 C15A . 1.534(15) no
C16 C11A . 1.544(16) no
C11A C12A . 1.539(17) no
C14A C15A . 1.539(17) no
C21 C26 . 1.525(6) no
C21 C22 . 1.528(6) no
C22 C23 . 1.518(7) no
C23 C24 . 1.520(8) no
C24 C25 . 1.503(8) no
C25 C26 . 1.520(7) no
C31 C32 . 1.524(6) no
C31 C36 . 1.543(6) no
C32 C33 . 1.540(6) no
C33 C34 . 1.529(6) no
C34 C35 . 1.498(6) no
C35 C36 . 1.538(6) no
C11 H11A . .98 no
C12 H12A . .97 no
C12 H12B . .97 no
C13 H13A . .97 no
C13 H13B . .97 no
C14 H14A . .97 no
C14 H14B . .97 no
C15 H15A . .97 no
C15 H15B . .97 no
C16 H16A . .97 no
C16 H16B . .97 no
C11A H11A' . .98 no
C12A H12A' . .97 no
C12A H12B' . .97 no
C14A H14A' . .97 no
C14A H14B' . .97 no
C15A H15A' . .97 no
C15A H15B' . .97 no
C21 H21A . .98 no
C22 H22A . .97 no
C22 H22B . .97 no
C23 H23A . .97 no
C23 H23B . .97 no
C24 H24A . .97 no
C24 H24B . .97 no
C25 H25A . .97 no
C25 H25B . .97 no
C26 H26A . .97 no
C26 H26B . .97 no
C31 H31A . .98 no
C32 H32A . .97 no
C32 H32B . .97 no
C33 H33A . .97 no
C33 H33B . .97 no
C34 H34A . .97 no
C34 H34B . .97 no
C35 H35A . .97 no
C35 H35B . .97 no
C36 H36A . .97 no
C36 H36B . .97 no

loop_
_geom_torsion_atom_site_label_1
_geom_torsion_atom_site_label_2
_geom_torsion_atom_site_label_3
_geom_torsion_atom_site_label_4
_geom_torsion
_geom_torsion_publ_flag
C5 Mo P C21 -162(5) no
C3 Mo P C21 -9.4(2) no
C4 Mo P C21 170.8(2) no
C2 Mo P C21 78.7(2) no
C1 Mo P C21 -98.1(2) no
C5 Mo P C31 -45(5) no
C3 Mo P C31 107.4(2) no
C4 Mo P C31 -72.4(2) no
C2 Mo P C31 -164.6(2) no
C1 Mo P C31 18.7(2) no
C5 Mo P C11A 68(5) no
C3 Mo P C11A -139.5(8) no
C4 Mo P C11A 40.7(8) no
C2 Mo P C11A -51.4(8) no
C1 Mo P C11A 131.8(8) no
C5 Mo P C11 84(5) no
C3 Mo P C11 -123.2(5) no
C4 Mo P C11 57.0(5) no
C2 Mo P C11 -35.1(5) no
C1 Mo P C11 148.2(5) no
C5 Mo C1 O1 9(14) no
C3 Mo C1 O1 96(14) no
C4 Mo C1 O1 -77(14) no
C2 Mo C1 O1 70(15) no
P Mo C1 O1 -169(14) no
C5 Mo C2 O2 66(9) no
C3 Mo C2 O2 -21(9) no
C4 Mo C2 O2 152(9) no
C1 Mo C2 O2 6(11) no
P Mo C2 O2 -116(9) no
C5 Mo C3 O3 -13(5) no
C4 Mo C3 O3 -14(7) no
C2 Mo C3 O3 77(5) no
C1 Mo C3 O3 -102(5) no
P Mo C3 O3 168(5) no
C5 Mo C4 O4 -18(4) no
C3 Mo C4 O4 -17(6) no
C2 Mo C4 O4 -107(5) no
C1 Mo C4 O4 71(5) no
P Mo C4 O4 161(4) no
C3 Mo C5 O5 -82(15) no
C4 Mo C5 O5 98(15) no
C2 Mo C5 O5 -170(15) no
C1 Mo C5 O5 7(15) no
P Mo C5 O5 70(17) no
C21 P C11 C16 56.9(9) no
C31 P C11 C16 -50.9(9) no
C11A P C11 C16 -74(3) no
Mo P C11 C16 -179.5(6) no
C21 P C11 C12 178.1(10) no
C31 P C11 C12 70.3(10) no
C11A P C11 C12 47(2) no
Mo P C11 C12 -58.3(12) no
C16 C11 C12 C13 -66.4(12) no
P C11 C12 C13 167.1(6) no
C11 C12 C13 C14A 45.4(18) no
C11 C12 C13 C14 70.3(13) no
C11 C12 C13 C12A -42.4(10) no
C14A C13 C14 C15 49(3) no
C12 C13 C14 C15 -69.0(15) no
C12A C13 C14 C15 -22(2) no
C13 C14 C15 C16 67.9(17) no
C14 C15 C16 C15A 46.8(13) no
C14 C15 C16 C11A -48.1(19) no
C14 C15 C16 C11 -66.4(17) no
C12 C11 C16 C15A 26(2) no
P C11 C16 C15A 150.2(12) no
C12 C11 C16 C11A -51(4) no
P C11 C16 C11A 74(5) no
C12 C11 C16 C15 63.3(13) no
P C11 C16 C15 -172.2(7) no
C15A C16 C11A C12A -61(2) no
C15 C16 C11A C12A -21(2) no
C11 C16 C11A C12A 51(4) no
C15A C16 C11A P 168.4(12) no
C15 C16 C11A P -152.3(10) no
C11 C16 C11A P -80(5) no
C21 P C11A C12A -102.1(17) no
C31 P C11A C12A 151.4(17) no
C11 P C11A C12A -50(2) no
Mo P C11A C12A 31(2) no
C21 P C11A C16 25.6(14) no
C31 P C11A C16 -80.9(13) no
C11 P C11A C16 78(3) no
Mo P C11A C16 159.1(9) no
C16 C11A C12A C13 64(2) no
P C11A C12A C13 -164.2(10) no
C14A C13 C12A C11A -67(2) no
C14 C13 C12A C11A -42(2) no
C12 C13 C12A C11A 42.7(12) no
C14 C13 C14A C15A -52(3) no
C12 C13 C14A C15A 19(3) no
C12A C13 C14A C15A 66(3) no
C11A C16 C15A C14A 58(3) no
C15 C16 C15A C14A -42.7(13) no
C11 C16 C15A C14A 39(3) no
C13 C14A C15A C16 -61(3) no
C31 P C21 C26 -55.7(4) no
C11A P C21 C26 -160.1(6) no
C11 P C21 C26 -172.2(5) no
Mo P C21 C26 66.2(4) no
C31 P C21 C22 177.9(3) no
C11A P C21 C22 73.5(7) no
C11 P C21 C22 61.4(6) no
Mo P C21 C22 -60.1(4) no
C26 C21 C22 C23 54.7(6) no
P C21 C22 C23 -177.9(4) no
C21 C22 C23 C24 -55.8(7) no
C22 C23 C24 C25 55.9(7) no
C23 C24 C25 C26 -56.0(7) no
C24 C25 C26 C21 56.1(6) no
C22 C21 C26 C25 -54.5(6) no
P C21 C26 C25 177.8(4) no
C21 P C31 C32 -174.1(3) no
C11A P C31 C32 -62.3(6) no
C11 P C31 C32 -68.3(5) no
Mo P C31 C32 61.1(3) no
C21 P C31 C36 -44.2(4) no
C11A P C31 C36 67.6(6) no
C11 P C31 C36 61.6(5) no
Mo P C31 C36 -169.0(3) no
C36 C31 C32 C33 58.5(5) no
P C31 C32 C33 -167.1(3) no
C31 C32 C33 C34 -56.0(5) no
C32 C33 C34 C35 55.3(6) no
C33 C34 C35 C36 -57.1(6) no
C34 C35 C36 C31 59.6(6) no
C32 C31 C36 C35 -60.0(5) no
P C31 C36 C35 167.9(3) no
